data_7713805
loop_
_publ_author_name
'Li, Tongyu'
'Wang, Dongwei'
'Heng, Yi'
'Hou, Guohua'
'Zi, Guofu'
'Walter, Marc D.'

_publ_section_title
;
 Reactivity of a Lewis base supported uranium terminal imido metallocene
 towards small molecules
;
_journal_name_full 'Dalton Transactions'
_journal_paper_doi 10.1039/D3DT02165C
_journal_year 2023
_chemical_formula_moiety 'C56 H82 N2 O2 Si6 U, C3 H3'
_chemical_formula_sum 'C59 H85 N2 O2 Si6 U'
_chemical_formula_weight 1260.85
_space_group_crystal_system triclinic
_space_group_IT_number 2
_space_group_name_Hall '-P 1'
_space_group_name_H-M_alt 'P -1'
_atom_sites_solution_hydrogens geom
_audit_creation_date 2022-12-14
_audit_creation_method
;
Olex2 1.2
(compiled 2018.05.29 svn.r3508 for OlexSys, GUI svn.r5506)
;
_audit_update_record
;
2023-06-29 deposited with the CCDC.	2023-08-28 downloaded from the CCDC.
;
_cell_angle_alpha 95.9330(10)
_cell_angle_beta 99.850(2)
_cell_angle_gamma 110.413(2)
_cell_formula_units_Z 2
_cell_length_a 11.5856(2)
_cell_length_b 12.8140(3)
_cell_length_c 22.9235(3)
_cell_measurement_reflns_used 22220
_cell_measurement_temperature 100.00(10)
_cell_measurement_theta_max 76.2470
_cell_measurement_theta_min 3.7540
_cell_volume 3093.08(11)
_computing_cell_refinement 'CrysAlisPro 1.171.41.123a (Rigaku OD, 2022)'
_computing_data_collection 'CrysAlisPro 1.171.41.123a (Rigaku OD, 2022)'
_computing_data_reduction 'CrysAlisPro 1.171.41.123a (Rigaku OD, 2022)'
_computing_molecular_graphics 'Olex2 (Dolomanov et al., 2009)'
_computing_publication_material 'Olex2 (Dolomanov et al., 2009)'
_computing_structure_refinement 'ShelXL (Sheldrick, 2015)'
_computing_structure_solution 'SHELXT 2014/5 (Sheldrick, 2014)'
_diffrn_ambient_environment N~2~
_diffrn_ambient_temperature 100.00(10)
_diffrn_detector 'Hybrid Pixel Array Detector'
_diffrn_detector_area_resol_mean 10.0000
_diffrn_detector_type HyPix
_diffrn_measured_fraction_theta_full 0.999
_diffrn_measured_fraction_theta_max 0.961
_diffrn_measurement_details
;
List of Runs (angles in degrees, time in seconds):

  # Type    Start    End  Width  t~exp~   \w     \q     \k     \f   Frames
#--------------------------------------------------------------------------
  1  \w     34.00 117.00   0.50    0.05    --   46.91  60.00 115.00  166
  2  \w    110.00 162.00   0.50    0.06    --  104.75  60.00 115.00  104
  3  \w    140.00 166.00   0.50    0.06    --  104.75  45.00  30.00   52
  4  \w     98.00 124.00   0.50    0.06    --  104.75  45.00  30.00   52
  5  \w    108.00 136.00   0.50    0.06    --  104.75  30.00 -60.00   56
  6  \w    152.00 177.00   0.50    0.06    --  104.75  45.00-180.00   50
  7  \w     93.00 177.00   0.50    0.06    --  104.75  30.00-180.00  168
  8  \w     97.00 123.00   0.50    0.06    --  104.75  45.00-180.00   52
  9  \w     -8.00  25.00   0.50    0.05    --  -46.91  37.00  90.00   66
 10  \w    -34.00  24.00   0.50    0.05    --  -46.91  60.00 115.00  116
 11  \w    -67.00 -31.00   0.50    0.06    -- -102.00  61.00 150.00   72
 12  \w    -68.00 -31.00   0.50    0.06    -- -102.00  60.00 115.00   74
 13  \w    -57.00 -31.00   0.50    0.06    -- -102.00  61.00-120.00   52
 14  \w    -68.00 -33.00   0.50    0.06    -- -102.00  77.00-150.00   70
 15  \w   -100.00 -71.00   0.50    0.06    -- -102.00  77.00-150.00   58
 16  \w    -26.00  13.00   0.50    0.05    --   46.91 -19.00-180.00   78
 17  \w    -24.00  59.00   0.50    0.05    --   46.91 -60.00 -24.00  166
 18  \w     78.00 174.00   0.50    0.06    --  104.75 125.00  30.00  192
 19  \w     34.00  60.00   0.50    0.06    --  104.75 -60.00 -24.00   52
 20  \w     34.00  73.00   0.50    0.06    --  104.75 -61.00 -90.00   78
 21  \w     39.00  65.00   0.50    0.06    --  104.75 -77.00  30.00   52
 22  \w     34.00  73.00   0.50    0.06    --  104.75 -61.00 150.00   78
 23  \w     35.00 107.00   0.50    0.06    --  104.75 -94.00 150.00  144
 24  \w     50.00 116.00   0.50    0.06    --  104.75-125.00 150.00  132
 25  \w     45.00  87.00   0.50    0.05    --   46.91-125.00 120.00   84
 26  \w     18.00  95.00   0.50    0.05    --   46.91-125.00  30.00  154
 27  \w     32.00 117.00   0.50    0.06    --  104.75-125.00  30.00  170
 28  \w     43.00 100.00   0.50    0.06    --  104.75 -94.00  60.00  114
 29  \w     55.00  89.00   0.50    0.06    --  104.75 -94.00  90.00   68
 30  \w     87.00 117.00   0.50    0.06    --  104.75-125.00 -30.00   60
 31  \w     60.00  86.00   0.50    0.06    --  104.75-125.00 -30.00   52
 32  \w     39.00  66.00   0.50    0.06    --  104.75 -94.00 -90.00   54
 33  \w     81.00 116.00   0.50    0.06    --  104.75-125.00-150.00   70
 34  \w     83.00 109.00   0.50    0.06    --  104.75 -94.00 -90.00   52
 35  \w     56.00 104.00   0.50    0.06    --  104.75 -94.00   0.00   96
 36  \w   -117.00 -31.00   0.50    0.05    --  -46.91 -60.00 -24.00  172
 37  \w   -173.00 -86.00   0.50    0.06    -- -102.00 -60.00 -24.00  174
 38  \w   -172.00-106.00   0.50    0.06    -- -102.00 -45.00  30.00  132
 39  \w   -111.00 -78.00   0.50    0.05    --  -46.91-125.00  90.00   66
 40  \w   -142.00 -71.00   0.50    0.06    -- -102.00-125.00 120.00  142
 41  \w   -174.00-148.00   0.50    0.06    -- -102.00-125.00 120.00   52
;
_diffrn_measurement_device 'four-circle diffractometer'
_diffrn_measurement_device_type 'XtaLAB Synergy R, DW system, HyPix'
_diffrn_measurement_method '\w scans'
_diffrn_orient_matrix_type 'CrysAlisPro convention (1999,Acta A55,543-557)'
_diffrn_orient_matrix_UB_11 0.0525005000
_diffrn_orient_matrix_UB_12 -0.0765627000
_diffrn_orient_matrix_UB_13 -0.0343604000
_diffrn_orient_matrix_UB_21 0.0577687000
_diffrn_orient_matrix_UB_22 0.0950108000
_diffrn_orient_matrix_UB_23 -0.0346256000
_diffrn_orient_matrix_UB_31 0.1228112000
_diffrn_orient_matrix_UB_32 0.0457877000
_diffrn_orient_matrix_UB_33 0.0492214000
_diffrn_radiation_monochromator mirror
_diffrn_radiation_probe x-ray
_diffrn_radiation_type CuK\a
_diffrn_radiation_wavelength 1.54184
_diffrn_reflns_av_R_equivalents 0.0783
_diffrn_reflns_av_unetI/netI 0.0775
_diffrn_reflns_Laue_measured_fraction_full 0.999
_diffrn_reflns_Laue_measured_fraction_max 0.961
_diffrn_reflns_limit_h_max 14
_diffrn_reflns_limit_h_min -14
_diffrn_reflns_limit_k_max 15
_diffrn_reflns_limit_k_min -16
_diffrn_reflns_limit_l_max 28
_diffrn_reflns_limit_l_min -24
_diffrn_reflns_number 41774
_diffrn_reflns_point_group_measured_fraction_full 0.999
_diffrn_reflns_point_group_measured_fraction_max 0.961
_diffrn_reflns_theta_full 67.684
_diffrn_reflns_theta_max 76.593
_diffrn_reflns_theta_min 3.739
_diffrn_source 'Rotating-anode X-ray tube'
_diffrn_source_type 'Rigaku (Cu) X-ray Source'
_exptl_absorpt_coefficient_mu 8.802
_exptl_absorpt_correction_T_max 1.00000
_exptl_absorpt_correction_T_min 0.89311
_exptl_absorpt_correction_type multi-scan
_exptl_absorpt_process_details
;
CrysAlisPro 1.171.41.123a (Rigaku Oxford Diffraction, 2022)
Empirical absorption correction using spherical harmonics,
implemented in SCALE3 ABSPACK scaling algorithm.
;
_exptl_crystal_colour yellow
_exptl_crystal_colour_primary yellow
_exptl_crystal_density_diffrn 1.354
_exptl_crystal_description block
_exptl_crystal_F_000 1290
_exptl_crystal_size_max 0.15
_exptl_crystal_size_mid 0.1
_exptl_crystal_size_min 0.1
_refine_diff_density_max 1.815
_refine_diff_density_min -1.778
_refine_diff_density_rms 0.154
_refine_ls_extinction_coef 0.00025(3)
_refine_ls_extinction_expression Fc^*^=kFc[1+0.001xFc^2^\l^3^/sin(2\q)]^-1/4^
_refine_ls_extinction_method 'SHELXL-2014/7 (Sheldrick 2014'
_refine_ls_goodness_of_fit_ref 1.106
_refine_ls_hydrogen_treatment constr
_refine_ls_matrix_type full
_refine_ls_number_parameters 652
_refine_ls_number_reflns 12507
_refine_ls_number_restraints 0
_refine_ls_restrained_S_all 1.106
_refine_ls_R_factor_all 0.0488
_refine_ls_R_factor_gt 0.0426
_refine_ls_shift/su_max 0.001
_refine_ls_shift/su_mean 0.000
_refine_ls_structure_factor_coef Fsqd
_refine_ls_weighting_details 'w=1/[\s^2^(Fo^2^)+(0.0285P)^2^+3.6671P] where P=(Fo^2^+2Fc^2^)/3'
_refine_ls_weighting_scheme calc
_refine_ls_wR_factor_gt 0.0994
_refine_ls_wR_factor_ref 0.1025
_reflns_Friedel_coverage 0.000
_reflns_number_gt 11092
_reflns_number_total 12507
_reflns_threshold_expression 'I > 2\s(I)'
_cod_data_source_file d3dt02165c2.cif
_cod_data_source_block compound10
_cod_database_code 7713805
_shelx_shelxl_version_number 2014/7
_chemical_oxdiff_formula C1H1N1O1Si1U1
_shelx_space_group_comment
;
The symmetry employed for this shelxl refinement is uniquely defined
by the following loop, which should always be used as a source of
symmetry information in preference to the above space-group names.
They are only intended as comments.
;
_diffrn_oxdiff_digest_frames
;
01dd778abaf5bd42801f97b8799f1138b1038924a85
;
_reflns_odcompleteness_completeness 99.93
_reflns_odcompleteness_iscentric 1
_reflns_odcompleteness_theta 66.97
_olex2_refinement_description
;
1. Fixed Uiso
 At 1.2 times of:
  All C(H) groups
 At 1.5 times of:
  All C(H,H,H) groups
2.a Aromatic/amide H refined with riding coordinates:
 C3(H3), C5(H5), C17(H17), C19(H19), C31(H31), C32(H32), C33(H33), C34(H34),
 C35(H35), C37(H37), C38(H38), C40(H40), C41(H41), C45(H45), C46(H46), C47(H47),
  C48(H48), C49(H49), C51(H51), C52(H52), C54(H54), C55(H55), C57(H57),
 C58(H58), C59(H59)
2.b Idealised Me refined as rotating group:
 C6(H6A,H6B,H6C), C7(H7A,H7B,H7C), C8(H8A,H8B,H8C), C9(H9A,H9B,H9C), C10(H10A,
 H10B,H10C), C11(H11A,H11B,H11C), C12(H12A,H12B,H12C), C13(H13A,H13B,H13C),
 C14(H14A,H14B,H14C), C20(H20A,H20B,H20C), C21(H21A,H21B,H21C), C22(H22A,H22B,
 H22C), C23(H23A,H23B,H23C), C24(H24A,H24B,H24C), C25(H25A,H25B,H25C), C26(H26A,
 H26B,H26C), C27(H27A,H27B,H27C), C28(H28A,H28B,H28C), C42(H42A,H42B,H42C),
 C56(H56A,H56B,H56C)
;
_olex2_submission_special_instructions 'No special instructions were received'
_oxdiff_exptl_absorpt_empirical_details
;
Empirical correction (ABSPACK) includes:
- Absorption correction using spherical harmonics
- Frame scaling
;
_oxdiff_exptl_absorpt_empirical_full_max 1.261
_oxdiff_exptl_absorpt_empirical_full_min 0.847

loop_
_space_group_symop_operation_xyz
'x, y, z'
'-x, -y, -z'

loop_
_atom_site_label
_atom_site_type_symbol
_atom_site_fract_x
_atom_site_fract_y
_atom_site_fract_z
_atom_site_U_iso_or_equiv
_atom_site_adp_type
_atom_site_occupancy
_atom_site_site_symmetry_order
_atom_site_calc_flag
_atom_site_refinement_flags_posn
_atom_site_refinement_flags_adp
_atom_site_refinement_flags_occupancy
_atom_site_disorder_assembly
_atom_site_disorder_group
U1 U 0.52211(2) 0.71889(2) 0.77963(2) 0.01615(7) Uani 1 1 d . . . . .
Si1 Si 0.80792(13) 1.06106(13) 0.89429(6) 0.0246(3) Uani 1 1 d . . . . .
Si2 Si 0.77336(13) 1.00751(12) 0.71958(6) 0.0209(3) Uani 1 1 d . . . . .
Si3 Si 0.30366(12) 0.92820(12) 0.78309(6) 0.0209(3) Uani 1 1 d . . . . .
Si4 Si 0.39849(13) 0.69961(13) 0.94644(6) 0.0215(3) Uani 1 1 d . . . . .
Si5 Si 0.29820(13) 0.41619(12) 0.83602(6) 0.0218(3) Uani 1 1 d . . . . .
Si6 Si 0.83290(12) 0.66249(13) 0.87049(6) 0.0218(3) Uani 1 1 d . . . . .
O1 O 0.3055(3) 0.6099(3) 0.75278(15) 0.0206(8) Uani 1 1 d . . . . .
O2 O 0.6876(3) 0.7367(3) 0.73129(15) 0.0204(7) Uani 1 1 d . . . . .
N1 N 0.3704(4) 0.6863(4) 0.67680(19) 0.0194(9) Uani 1 1 d . . . . .
N2 N 0.5422(4) 0.5646(4) 0.70532(18) 0.0195(9) Uani 1 1 d . . . . .
C1 C 0.6729(5) 0.9588(4) 0.8326(2) 0.0206(11) Uani 1 1 d . . . . .
C2 C 0.6592(5) 0.9538(4) 0.7692(2) 0.0203(11) Uani 1 1 d . . . . .
C3 C 0.5287(5) 0.9216(4) 0.7441(2) 0.0193(10) Uani 1 1 d . . . . .
H3 H 0.4932 0.9105 0.7023 0.023 Uiso 1 1 calc R . . . .
C4 C 0.4578(5) 0.9081(4) 0.7895(2) 0.0208(11) Uani 1 1 d . . . . .
C5 C 0.5500(4) 0.9295(4) 0.8441(2) 0.0189(10) Uani 1 1 d . . . . .
H5 H 0.5315 0.9246 0.8828 0.023 Uiso 1 1 calc R . . . .
C6 C 0.7691(6) 1.1920(6) 0.9016(3) 0.0389(16) Uani 1 1 d . . . . .
H6A H 0.7618 1.2173 0.8627 0.058 Uiso 1 1 calc GR . . . .
H6B H 0.8363 1.2519 0.9316 0.058 Uiso 1 1 calc GR . . . .
H6C H 0.6888 1.1750 0.9143 0.058 Uiso 1 1 calc GR . . . .
C7 C 0.8176(5) 1.0164(6) 0.9695(2) 0.0353(15) Uani 1 1 d . . . . .
H7A H 0.7345 0.9947 0.9795 0.053 Uiso 1 1 calc GR . . . .
H7B H 0.8790 1.0794 1.0000 0.053 Uiso 1 1 calc GR . . . .
H7C H 0.8444 0.9518 0.9683 0.053 Uiso 1 1 calc GR . . . .
C8 C 0.9707(5) 1.1075(6) 0.8801(3) 0.0315(14) Uani 1 1 d . . . . .
H8A H 0.9936 1.0413 0.8724 0.047 Uiso 1 1 calc GR . . . .
H8B H 1.0306 1.1600 0.9155 0.047 Uiso 1 1 calc GR . . . .
H8C H 0.9735 1.1454 0.8451 0.047 Uiso 1 1 calc GR . . . .
C9 C 0.9270(5) 0.9848(5) 0.7344(2) 0.0249(12) Uani 1 1 d . . . . .
H9A H 0.9976 1.0583 0.7445 0.037 Uiso 1 1 calc GR . . . .
H9B H 0.9333 0.9408 0.6983 0.037 Uiso 1 1 calc GR . . . .
H9C H 0.9302 0.9437 0.7680 0.037 Uiso 1 1 calc GR . . . .
C10 C 0.6938(6) 0.9389(6) 0.6397(2) 0.0310(13) Uani 1 1 d . . . . .
H10A H 0.6740 0.8573 0.6353 0.047 Uiso 1 1 calc GR . . . .
H10B H 0.7501 0.9709 0.6132 0.047 Uiso 1 1 calc GR . . . .
H10C H 0.6155 0.9527 0.6286 0.047 Uiso 1 1 calc GR . . . .
C11 C 0.8072(6) 1.1628(5) 0.7259(3) 0.0340(14) Uani 1 1 d . . . . .
H11A H 0.7277 1.1747 0.7152 0.051 Uiso 1 1 calc GR . . . .
H11B H 0.8614 1.1941 0.6985 0.051 Uiso 1 1 calc GR . . . .
H11C H 0.8502 1.2009 0.7673 0.051 Uiso 1 1 calc GR . . . .
C12 C 0.2979(6) 1.0201(6) 0.7251(3) 0.0333(14) Uani 1 1 d . . . . .
H12A H 0.3701 1.0923 0.7378 0.050 Uiso 1 1 calc GR . . . .
H12B H 0.2192 1.0342 0.7208 0.050 Uiso 1 1 calc GR . . . .
H12C H 0.3013 0.9821 0.6865 0.050 Uiso 1 1 calc GR . . . .
C13 C 0.3040(5) 1.0079(5) 0.8562(3) 0.0304(13) Uani 1 1 d . . . . .
H13A H 0.3142 0.9648 0.8883 0.046 Uiso 1 1 calc GR . . . .
H13B H 0.2239 1.0192 0.8533 0.046 Uiso 1 1 calc GR . . . .
H13C H 0.3741 1.0816 0.8653 0.046 Uiso 1 1 calc GR . . . .
C14 C 0.1564(5) 0.7989(5) 0.7611(2) 0.0255(12) Uani 1 1 d . . . . .
H14A H 0.1442 0.7663 0.7189 0.038 Uiso 1 1 calc GR . . . .
H14B H 0.0841 0.8190 0.7664 0.038 Uiso 1 1 calc GR . . . .
H14C H 0.1635 0.7435 0.7865 0.038 Uiso 1 1 calc GR . . . .
C15 C 0.4834(4) 0.6550(4) 0.8911(2) 0.0174(10) Uani 1 1 d . . . . .
C16 C 0.4461(5) 0.5486(4) 0.8520(2) 0.0193(10) Uani 1 1 d . . . . .
C17 C 0.5566(5) 0.5447(4) 0.8352(2) 0.0189(10) Uani 1 1 d . . . . .
H17 H 0.5592 0.4834 0.8090 0.023 Uiso 1 1 calc R . . . .
C18 C 0.6626(5) 0.6437(5) 0.8624(2) 0.0222(11) Uani 1 1 d . . . . .
C19 C 0.6151(4) 0.7113(5) 0.8969(2) 0.0212(11) Uani 1 1 d . . . . .
H19 H 0.6645 0.7838 0.9205 0.025 Uiso 1 1 calc R . . . .
C20 C 0.5088(5) 0.8329(5) 0.9978(2) 0.0284(12) Uani 1 1 d . . . . .
H20A H 0.5875 0.8237 1.0148 0.043 Uiso 1 1 calc GR . . . .
H20B H 0.4697 0.8496 1.0304 0.043 Uiso 1 1 calc GR . . . .
H20C H 0.5272 0.8954 0.9751 0.043 Uiso 1 1 calc GR . . . .
C21 C 0.3548(6) 0.5896(5) 0.9949(3) 0.0302(13) Uani 1 1 d . . . . .
H21A H 0.2922 0.5189 0.9703 0.045 Uiso 1 1 calc GR . . . .
H21B H 0.3191 0.6156 1.0266 0.045 Uiso 1 1 calc GR . . . .
H21C H 0.4303 0.5765 1.0132 0.045 Uiso 1 1 calc GR . . . .
C22 C 0.2555(5) 0.7268(5) 0.9132(3) 0.0302(13) Uani 1 1 d . . . . .
H22A H 0.2769 0.7806 0.8856 0.045 Uiso 1 1 calc GR . . . .
H22B H 0.2250 0.7584 0.9454 0.045 Uiso 1 1 calc GR . . . .
H22C H 0.1893 0.6556 0.8910 0.045 Uiso 1 1 calc GR . . . .
C23 C 0.3287(5) 0.3241(5) 0.8904(3) 0.0323(13) Uani 1 1 d . . . . .
H23A H 0.4043 0.3091 0.8855 0.048 Uiso 1 1 calc GR . . . .
H23B H 0.2560 0.2524 0.8824 0.048 Uiso 1 1 calc GR . . . .
H23C H 0.3419 0.3626 0.9316 0.048 Uiso 1 1 calc GR . . . .
C24 C 0.1497(5) 0.4374(5) 0.8443(3) 0.0297(13) Uani 1 1 d . . . . .
H24A H 0.1495 0.4518 0.8871 0.044 Uiso 1 1 calc GR . . . .
H24B H 0.0766 0.3694 0.8241 0.044 Uiso 1 1 calc GR . . . .
H24C H 0.1454 0.5022 0.8261 0.044 Uiso 1 1 calc GR . . . .
C25 C 0.2677(5) 0.3353(5) 0.7587(3) 0.0298(13) Uani 1 1 d . . . . .
H25A H 0.2404 0.3765 0.7289 0.045 Uiso 1 1 calc GR . . . .
H25B H 0.2014 0.2606 0.7546 0.045 Uiso 1 1 calc GR . . . .
H25C H 0.3453 0.3265 0.7519 0.045 Uiso 1 1 calc GR . . . .
C26 C 0.8503(5) 0.5600(6) 0.8124(3) 0.0307(13) Uani 1 1 d . . . . .
H26A H 0.7974 0.4829 0.8152 0.046 Uiso 1 1 calc GR . . . .
H26B H 0.9388 0.5675 0.8189 0.046 Uiso 1 1 calc GR . . . .
H26C H 0.8238 0.5757 0.7723 0.046 Uiso 1 1 calc GR . . . .
C27 C 0.9309(5) 0.8100(6) 0.8662(3) 0.0317(13) Uani 1 1 d . . . . .
H27A H 0.9003 0.8280 0.8274 0.048 Uiso 1 1 calc GR . . . .
H27B H 1.0191 0.8175 0.8699 0.048 Uiso 1 1 calc GR . . . .
H27C H 0.9251 0.8622 0.8989 0.048 Uiso 1 1 calc GR . . . .
C28 C 0.8900(6) 0.6352(6) 0.9463(3) 0.0367(15) Uani 1 1 d . . . . .
H28A H 0.8735 0.6837 0.9772 0.055 Uiso 1 1 calc GR . . . .
H28B H 0.9809 0.6518 0.9531 0.055 Uiso 1 1 calc GR . . . .
H28C H 0.8455 0.5556 0.9485 0.055 Uiso 1 1 calc GR . . . .
C29 C 0.2769(4) 0.6187(5) 0.6966(2) 0.0190(10) Uani 1 1 d . . . . .
C30 C 0.1452(5) 0.5470(5) 0.6616(2) 0.0213(11) Uani 1 1 d . . . . .
C31 C 0.0531(5) 0.5137(5) 0.6950(2) 0.0209(11) Uani 1 1 d . . . . .
H31 H 0.0752 0.5383 0.7373 0.025 Uiso 1 1 calc R . . . .
C32 C -0.0711(5) 0.4448(5) 0.6671(2) 0.0245(11) Uani 1 1 d . . . . .
H32 H -0.1340 0.4234 0.6899 0.029 Uiso 1 1 calc R . . . .
C33 C -0.1016(5) 0.4075(5) 0.6049(2) 0.0236(11) Uani 1 1 d . . . . .
H33 H -0.1859 0.3604 0.5853 0.028 Uiso 1 1 calc R . . . .
C34 C -0.0098(5) 0.4388(5) 0.5717(2) 0.0239(12) Uani 1 1 d . . . . .
H34 H -0.0311 0.4115 0.5297 0.029 Uiso 1 1 calc R . . . .
C35 C 0.1141(5) 0.5102(4) 0.5995(2) 0.0211(11) Uani 1 1 d . . . . .
H35 H 0.1763 0.5334 0.5763 0.025 Uiso 1 1 calc R . . . .
C36 C 0.3558(4) 0.7214(4) 0.6198(2) 0.0167(10) Uani 1 1 d . . . . .
C37 C 0.2745(5) 0.7788(5) 0.6049(2) 0.0223(11) Uani 1 1 d . . . . .
H37 H 0.2236 0.7890 0.6317 0.027 Uiso 1 1 calc R . . . .
C38 C 0.2676(5) 0.8205(5) 0.5517(2) 0.0223(11) Uani 1 1 d . . . . .
H38 H 0.2113 0.8584 0.5421 0.027 Uiso 1 1 calc R . . . .
C39 C 0.3431(5) 0.8076(5) 0.5117(2) 0.0230(11) Uani 1 1 d . . . . .
C40 C 0.4217(5) 0.7485(5) 0.5263(2) 0.0247(12) Uani 1 1 d . . . . .
H40 H 0.4716 0.7368 0.4993 0.030 Uiso 1 1 calc R . . . .
C41 C 0.4282(5) 0.7065(5) 0.5794(2) 0.0238(12) Uani 1 1 d . . . . .
H41 H 0.4828 0.6668 0.5885 0.029 Uiso 1 1 calc R . . . .
C42 C 0.3417(5) 0.8609(5) 0.4561(2) 0.0303(13) Uani 1 1 d . . . . .
H42A H 0.2558 0.8559 0.4395 0.046 Uiso 1 1 calc GR . . . .
H42B H 0.3697 0.8209 0.4261 0.046 Uiso 1 1 calc GR . . . .
H42C H 0.3988 0.9406 0.4665 0.046 Uiso 1 1 calc GR . . . .
C43 C 0.6437(5) 0.6396(5) 0.6956(2) 0.0208(11) Uani 1 1 d . . . . .
C44 C 0.7121(5) 0.6257(5) 0.6471(2) 0.0195(10) Uani 1 1 d . . . . .
C45 C 0.8406(5) 0.6899(5) 0.6577(2) 0.0246(12) Uani 1 1 d . . . . .
H45 H 0.8841 0.7338 0.6964 0.030 Uiso 1 1 calc R . . . .
C46 C 0.9060(5) 0.6900(6) 0.6121(3) 0.0323(13) Uani 1 1 d . . . . .
H46 H 0.9938 0.7340 0.6197 0.039 Uiso 1 1 calc R . . . .
C47 C 0.8437(5) 0.6266(5) 0.5560(2) 0.0286(12) Uani 1 1 d . . . . .
H47 H 0.8887 0.6271 0.5250 0.034 Uiso 1 1 calc R . . . .
C48 C 0.7163(6) 0.5624(5) 0.5446(2) 0.0284(12) Uani 1 1 d . . . . .
H48 H 0.6735 0.5198 0.5056 0.034 Uiso 1 1 calc R . . . .
C49 C 0.6505(5) 0.5597(5) 0.5897(2) 0.0262(12) Uani 1 1 d . . . . .
H49 H 0.5634 0.5131 0.5820 0.031 Uiso 1 1 calc R . . . .
C50 C 0.4903(4) 0.4506(4) 0.6741(2) 0.0180(10) Uani 1 1 d . . . . .
C51 C 0.3771(5) 0.4122(5) 0.6304(2) 0.0227(11) Uani 1 1 d . . . . .
H51 H 0.3339 0.4618 0.6223 0.027 Uiso 1 1 calc R . . . .
C52 C 0.3284(5) 0.3028(5) 0.5993(2) 0.0266(12) Uani 1 1 d . . . . .
H52 H 0.2513 0.2776 0.5700 0.032 Uiso 1 1 calc R . . . .
C53 C 0.3900(5) 0.2281(5) 0.6100(2) 0.0258(12) Uani 1 1 d . . . . .
C54 C 0.4999(5) 0.2664(5) 0.6546(2) 0.0249(11) Uani 1 1 d . . . . .
H54 H 0.5413 0.2160 0.6639 0.030 Uiso 1 1 calc R . . . .
C55 C 0.5511(5) 0.3767(5) 0.6863(2) 0.0201(11) Uani 1 1 d . . . . .
H55 H 0.6274 0.4014 0.7161 0.024 Uiso 1 1 calc R . . . .
C56 C 0.3356(6) 0.1090(5) 0.5748(3) 0.0318(13) Uani 1 1 d . . . . .
H56A H 0.2529 0.0685 0.5831 0.048 Uiso 1 1 calc GR . . . .
H56B H 0.3925 0.0698 0.5867 0.048 Uiso 1 1 calc GR . . . .
H56C H 0.3260 0.1113 0.5317 0.048 Uiso 1 1 calc GR . . . .
C57 C 0.9860(7) 1.0617(7) 0.5513(4) 0.0510(19) Uani 1 1 d . . . . .
H57 H 0.9776 1.1040 0.5858 0.061 Uiso 1 1 calc R . . . .
C58 C 0.9704(6) 0.9493(7) 0.5483(4) 0.0484(18) Uani 1 1 d . . . . .
H58 H 0.9490 0.9128 0.5811 0.058 Uiso 1 1 calc R . . . .
C59 C 0.9852(6) 0.8896(7) 0.4992(4) 0.050(2) Uani 1 1 d . . . . .
H59 H 0.9758 0.8129 0.4991 0.060 Uiso 1 1 calc R . . . .

loop_
_atom_site_aniso_label
_atom_site_aniso_U_11
_atom_site_aniso_U_22
_atom_site_aniso_U_33
_atom_site_aniso_U_23
_atom_site_aniso_U_13
_atom_site_aniso_U_12
U1 0.01486(9) 0.01969(10) 0.01094(9) -0.00068(6) 0.00118(6) 0.00462(6)
Si1 0.0182(7) 0.0275(8) 0.0191(7) -0.0051(6) 0.0011(5) 0.0018(6)
Si2 0.0202(6) 0.0231(7) 0.0173(7) 0.0039(5) 0.0039(5) 0.0054(5)
Si3 0.0182(6) 0.0234(7) 0.0184(7) -0.0008(6) 0.0027(5) 0.0063(5)
Si4 0.0197(6) 0.0274(8) 0.0155(6) 0.0013(6) 0.0043(5) 0.0069(6)
Si5 0.0190(6) 0.0221(7) 0.0203(7) 0.0022(6) 0.0025(5) 0.0043(5)
Si6 0.0171(6) 0.0298(8) 0.0157(7) 0.0022(6) 0.0021(5) 0.0067(6)
O1 0.0148(16) 0.0239(19) 0.0172(17) 0.0009(14) -0.0017(13) 0.0030(14)
O2 0.0173(16) 0.0228(19) 0.0189(18) -0.0001(14) 0.0048(13) 0.0057(14)
N1 0.022(2) 0.016(2) 0.018(2) -0.0020(17) 0.0045(16) 0.0053(17)
N2 0.017(2) 0.023(2) 0.016(2) 0.0026(17) 0.0038(16) 0.0050(17)
C1 0.021(2) 0.012(2) 0.021(3) -0.0022(19) -0.001(2) 0.0019(19)
C2 0.024(3) 0.007(2) 0.025(3) 0.0020(19) 0.004(2) 0.0000(19)
C3 0.021(2) 0.019(3) 0.015(2) 0.0020(19) -0.0009(19) 0.006(2)
C4 0.024(3) 0.013(2) 0.018(2) -0.0003(19) 0.000(2) 0.000(2)
C5 0.017(2) 0.019(3) 0.016(2) -0.001(2) 0.0035(18) 0.0022(19)
C6 0.029(3) 0.038(4) 0.041(4) -0.010(3) 0.006(3) 0.007(3)
C7 0.024(3) 0.046(4) 0.016(3) -0.010(3) -0.002(2) -0.004(3)
C8 0.022(3) 0.042(4) 0.022(3) 0.001(3) -0.001(2) 0.005(2)
C9 0.021(3) 0.033(3) 0.020(3) 0.003(2) 0.004(2) 0.011(2)
C10 0.031(3) 0.042(4) 0.019(3) 0.008(2) 0.007(2) 0.012(3)
C11 0.031(3) 0.031(3) 0.037(3) 0.008(3) 0.006(2) 0.008(3)
C12 0.030(3) 0.041(4) 0.034(3) 0.012(3) 0.008(2) 0.017(3)
C13 0.022(3) 0.032(3) 0.033(3) -0.012(3) 0.002(2) 0.012(2)
C14 0.019(2) 0.033(3) 0.023(3) -0.003(2) 0.004(2) 0.011(2)
C15 0.015(2) 0.026(3) 0.013(2) 0.006(2) 0.0063(17) 0.009(2)
C16 0.023(2) 0.022(3) 0.012(2) 0.0023(19) -0.0011(18) 0.011(2)
C17 0.020(2) 0.021(3) 0.018(2) 0.003(2) 0.0040(19) 0.012(2)
C18 0.020(2) 0.029(3) 0.013(2) -0.003(2) 0.0041(19) 0.005(2)
C19 0.014(2) 0.029(3) 0.015(2) 0.001(2) -0.0028(18) 0.005(2)
C20 0.027(3) 0.039(3) 0.020(3) 0.003(2) 0.011(2) 0.011(2)
C21 0.032(3) 0.031(3) 0.024(3) 0.005(2) 0.009(2) 0.007(2)
C22 0.020(3) 0.038(3) 0.033(3) 0.004(3) 0.008(2) 0.011(2)
C23 0.027(3) 0.027(3) 0.040(3) 0.010(3) 0.007(2) 0.006(2)
C24 0.025(3) 0.036(3) 0.023(3) 0.002(2) 0.004(2) 0.009(2)
C25 0.027(3) 0.020(3) 0.035(3) -0.007(2) 0.006(2) 0.003(2)
C26 0.022(3) 0.039(4) 0.032(3) 0.001(3) 0.005(2) 0.015(2)
C27 0.021(3) 0.042(4) 0.030(3) 0.007(3) 0.005(2) 0.009(2)
C28 0.028(3) 0.052(4) 0.029(3) 0.014(3) 0.002(2) 0.013(3)
C29 0.017(2) 0.025(3) 0.013(2) 0.000(2) 0.0000(18) 0.008(2)
C30 0.021(2) 0.021(3) 0.020(3) -0.002(2) 0.002(2) 0.008(2)
C31 0.021(2) 0.022(3) 0.016(2) 0.005(2) 0.0032(19) 0.003(2)
C32 0.020(3) 0.027(3) 0.025(3) 0.006(2) 0.007(2) 0.005(2)
C33 0.018(2) 0.019(3) 0.025(3) -0.001(2) 0.000(2) 0.000(2)
C34 0.023(3) 0.029(3) 0.016(2) -0.004(2) -0.004(2) 0.011(2)
C35 0.023(3) 0.017(3) 0.017(2) -0.004(2) 0.0003(19) 0.004(2)
C36 0.014(2) 0.021(3) 0.010(2) -0.0013(19) -0.0030(17) 0.0037(19)
C37 0.021(2) 0.021(3) 0.021(3) -0.002(2) 0.003(2) 0.005(2)
C38 0.025(3) 0.021(3) 0.016(2) 0.000(2) -0.003(2) 0.007(2)
C39 0.024(3) 0.018(3) 0.019(3) 0.002(2) 0.001(2) 0.001(2)
C40 0.021(3) 0.027(3) 0.019(3) 0.001(2) 0.001(2) 0.002(2)
C41 0.021(3) 0.027(3) 0.019(3) 0.000(2) -0.003(2) 0.009(2)
C42 0.032(3) 0.030(3) 0.018(3) 0.001(2) -0.002(2) 0.004(2)
C43 0.022(2) 0.022(3) 0.016(2) 0.000(2) 0.0013(19) 0.008(2)
C44 0.025(3) 0.023(3) 0.012(2) 0.000(2) 0.0023(19) 0.013(2)
C45 0.026(3) 0.032(3) 0.016(2) 0.002(2) 0.000(2) 0.013(2)
C46 0.024(3) 0.041(4) 0.031(3) 0.007(3) 0.008(2) 0.010(3)
C47 0.036(3) 0.037(3) 0.021(3) 0.009(2) 0.015(2) 0.019(3)
C48 0.038(3) 0.032(3) 0.018(3) 0.003(2) 0.010(2) 0.015(3)
C49 0.029(3) 0.026(3) 0.022(3) 0.001(2) 0.005(2) 0.010(2)
C50 0.018(2) 0.018(3) 0.016(2) 0.0008(19) 0.0057(18) 0.0046(19)
C51 0.023(3) 0.020(3) 0.020(3) -0.004(2) -0.002(2) 0.008(2)
C52 0.024(3) 0.028(3) 0.023(3) 0.000(2) -0.002(2) 0.008(2)
C53 0.023(3) 0.023(3) 0.025(3) 0.003(2) 0.009(2) 0.000(2)
C54 0.027(3) 0.029(3) 0.023(3) 0.006(2) 0.009(2) 0.013(2)
C55 0.017(2) 0.025(3) 0.016(2) 0.004(2) 0.0048(18) 0.004(2)
C56 0.032(3) 0.020(3) 0.035(3) -0.002(2) 0.003(2) 0.003(2)
C57 0.037(4) 0.053(5) 0.064(5) 0.009(4) 0.006(3) 0.021(3)
C58 0.038(4) 0.050(5) 0.056(5) 0.022(4) 0.011(3) 0.013(3)
C59 0.026(3) 0.043(4) 0.075(5) 0.021(4) -0.001(3) 0.008(3)

loop_
_atom_type_symbol
_atom_type_description
_atom_type_scat_dispersion_real
_atom_type_scat_dispersion_imag
_atom_type_scat_source
C C 0.0181 0.0091 'International Tables Vol C Tables 4.2.6.8 and 6.1.1.4'
H H 0.0000 0.0000 'International Tables Vol C Tables 4.2.6.8 and 6.1.1.4'
N N 0.0311 0.0180 'International Tables Vol C Tables 4.2.6.8 and 6.1.1.4'
O O 0.0492 0.0322 'International Tables Vol C Tables 4.2.6.8 and 6.1.1.4'
Si Si 0.2541 0.3302 'International Tables Vol C Tables 4.2.6.8 and 6.1.1.4'
U U -4.3638 13.4090 'International Tables Vol C Tables 4.2.6.8 and 6.1.1.4'

loop_
_geom_angle_atom_site_label_1
_geom_angle_atom_site_label_2
_geom_angle_atom_site_label_3
_geom_angle
_geom_angle_site_symmetry_1
_geom_angle_site_symmetry_3
_geom_angle_publ_flag
O1 U1 N1 52.78(13) . . ?
O1 U1 N2 84.93(13) . . ?
O1 U1 C3 101.54(14) . . ?
O1 U1 C4 87.28(14) . . ?
O1 U1 C5 106.88(13) . . ?
O1 U1 C15 80.17(13) . . ?
O1 U1 C16 67.00(13) . . ?
O1 U1 C17 88.22(14) . . ?
O1 U1 C18 115.32(15) . . ?
O1 U1 C19 109.39(14) . . ?
O2 U1 O1 133.20(12) . . ?
O2 U1 N1 89.87(13) . . ?
O2 U1 N2 53.08(13) . . ?
O2 U1 C3 85.61(15) . . ?
O2 U1 C4 114.05(15) . . ?
O2 U1 C5 111.22(14) . . ?
O2 U1 C15 131.67(13) . . ?
O2 U1 C16 121.61(14) . . ?
O2 U1 C17 92.83(14) . . ?
O2 U1 C18 82.44(14) . . ?
O2 U1 C19 105.50(14) . . ?
N1 U1 C3 68.07(14) . . ?
N1 U1 C4 77.87(14) . . ?
N1 U1 C5 107.39(14) . . ?
N1 U1 C15 132.81(14) . . ?
N1 U1 C16 115.90(14) . . ?
N1 U1 C17 123.88(14) . . ?
N1 U1 C18 150.63(14) . . ?
N1 U1 C19 162.17(15) . . ?
N2 U1 N1 69.95(13) . . ?
N2 U1 C3 119.66(15) . . ?
N2 U1 C4 144.58(14) . . ?
N2 U1 C5 163.28(15) . . ?
N2 U1 C15 113.85(15) . . ?
N2 U1 C16 86.25(14) . . ?
N2 U1 C17 67.72(14) . . ?
N2 U1 C18 82.97(14) . . ?
N2 U1 C19 112.02(15) . . ?
C3 U1 C5 47.34(15) . . ?
C3 U1 C15 126.43(15) . . ?
C3 U1 C16 151.56(15) . . ?
C3 U1 C17 167.99(14) . . ?
C4 U1 C3 29.65(16) . . ?
C4 U1 C5 29.62(14) . . ?
C4 U1 C15 98.67(15) . . ?
C4 U1 C16 121.91(15) . . ?
C4 U1 C17 146.50(15) . . ?
C5 U1 C15 80.45(15) . . ?
C5 U1 C16 109.08(15) . . ?
C15 U1 C16 29.17(15) . . ?
C17 U1 C5 123.23(15) . . ?
C17 U1 C15 47.89(15) . . ?
C17 U1 C16 28.94(15) . . ?
C18 U1 C3 138.74(15) . . ?
C18 U1 C4 131.07(15) . . ?
C18 U1 C5 101.81(15) . . ?
C18 U1 C15 49.34(14) . . ?
C18 U1 C16 48.99(15) . . ?
C18 U1 C17 29.47(15) . . ?
C19 U1 C3 121.14(16) . . ?
C19 U1 C4 103.17(16) . . ?
C19 U1 C5 75.81(16) . . ?
C19 U1 C15 29.45(15) . . ?
C19 U1 C16 48.20(15) . . ?
C19 U1 C17 47.91(15) . . ?
C19 U1 C18 29.96(15) . . ?
C6 Si1 C1 103.2(3) . . ?
C7 Si1 C1 114.8(3) . . ?
C7 Si1 C6 107.1(3) . . ?
C8 Si1 C1 118.2(3) . . ?
C8 Si1 C6 105.7(3) . . ?
C8 Si1 C7 106.8(3) . . ?
C9 Si2 C2 118.4(3) . . ?
C10 Si2 C2 109.0(3) . . ?
C10 Si2 C9 105.9(3) . . ?
C10 Si2 C11 107.9(3) . . ?
C11 Si2 C2 106.1(3) . . ?
C11 Si2 C9 109.2(3) . . ?
C12 Si3 C4 106.7(3) . . ?
C13 Si3 C4 108.8(2) . . ?
C13 Si3 C12 107.3(3) . . ?
C14 Si3 C4 117.4(2) . . ?
C14 Si3 C12 107.8(3) . . ?
C14 Si3 C13 108.5(3) . . ?
C20 Si4 C15 109.4(2) . . ?
C20 Si4 C21 106.3(3) . . ?
C21 Si4 C15 108.7(3) . . ?
C22 Si4 C15 116.0(2) . . ?
C22 Si4 C20 106.6(3) . . ?
C22 Si4 C21 109.4(3) . . ?
C23 Si5 C16 106.5(2) . . ?
C24 Si5 C16 116.0(3) . . ?
C24 Si5 C23 108.1(3) . . ?
C25 Si5 C16 111.5(3) . . ?
C25 Si5 C23 107.1(3) . . ?
C25 Si5 C24 107.3(3) . . ?
C26 Si6 C18 110.5(2) . . ?
C26 Si6 C28 108.8(3) . . ?
C27 Si6 C18 110.9(3) . . ?
C27 Si6 C26 110.8(3) . . ?
C27 Si6 C28 107.6(3) . . ?
C28 Si6 C18 108.1(3) . . ?
C29 O1 U1 102.1(3) . . ?
C43 O2 U1 100.8(3) . . ?
C29 N1 U1 90.3(3) . . ?
C29 N1 C36 124.0(4) . . ?
C36 N1 U1 145.2(3) . . ?
C43 N2 U1 89.3(3) . . ?
C43 N2 C50 122.2(4) . . ?
C50 N2 U1 148.3(3) . . ?
Si1 C1 U1 145.9(3) . . ?
C2 C1 U1 75.0(3) . . ?
C2 C1 Si1 127.5(4) . . ?
C5 C1 U1 70.7(3) . . ?
C5 C1 Si1 116.4(4) . . ?
C5 C1 C2 106.9(4) . . ?
Si2 C2 U1 128.1(2) . . ?
C1 C2 U1 77.0(3) . . ?
C1 C2 Si2 133.7(4) . . ?
C3 C2 U1 69.9(3) . . ?
C3 C2 Si2 117.9(4) . . ?
C3 C2 C1 106.9(5) . . ?
U1 C3 H3 111.2 . . ?
C2 C3 U1 81.6(3) . . ?
C2 C3 H3 124.4 . . ?
C2 C3 C4 111.2(4) . . ?
C4 C3 U1 74.8(3) . . ?
C4 C3 H3 124.4 . . ?
Si3 C4 U1 133.5(2) . . ?
C3 C4 U1 75.5(3) . . ?
C3 C4 Si3 124.3(4) . . ?
C3 C4 C5 104.2(4) . . ?
C5 C4 U1 77.2(3) . . ?
C5 C4 Si3 125.7(4) . . ?
U1 C5 H5 113.0 . . ?
C1 C5 U1 81.0(3) . . ?
C1 C5 C4 110.8(5) . . ?
C1 C5 H5 124.6 . . ?
C4 C5 U1 73.2(3) . . ?
C4 C5 H5 124.6 . . ?
Si1 C6 H6A 109.5 . . ?
Si1 C6 H6B 109.5 . . ?
Si1 C6 H6C 109.5 . . ?
H6A C6 H6B 109.5 . . ?
H6A C6 H6C 109.5 . . ?
H6B C6 H6C 109.5 . . ?
Si1 C7 H7A 109.5 . . ?
Si1 C7 H7B 109.5 . . ?
Si1 C7 H7C 109.5 . . ?
H7A C7 H7B 109.5 . . ?
H7A C7 H7C 109.5 . . ?
H7B C7 H7C 109.5 . . ?
Si1 C8 H8A 109.5 . . ?
Si1 C8 H8B 109.5 . . ?
Si1 C8 H8C 109.5 . . ?
H8A C8 H8B 109.5 . . ?
H8A C8 H8C 109.5 . . ?
H8B C8 H8C 109.5 . . ?
Si2 C9 H9A 109.5 . . ?
Si2 C9 H9B 109.5 . . ?
Si2 C9 H9C 109.5 . . ?
H9A C9 H9B 109.5 . . ?
H9A C9 H9C 109.5 . . ?
H9B C9 H9C 109.5 . . ?
Si2 C10 H10A 109.5 . . ?
Si2 C10 H10B 109.5 . . ?
Si2 C10 H10C 109.5 . . ?
H10A C10 H10B 109.5 . . ?
H10A C10 H10C 109.5 . . ?
H10B C10 H10C 109.5 . . ?
Si2 C11 H11A 109.5 . . ?
Si2 C11 H11B 109.5 . . ?
Si2 C11 H11C 109.5 . . ?
H11A C11 H11B 109.5 . . ?
H11A C11 H11C 109.5 . . ?
H11B C11 H11C 109.5 . . ?
Si3 C12 H12A 109.5 . . ?
Si3 C12 H12B 109.5 . . ?
Si3 C12 H12C 109.5 . . ?
H12A C12 H12B 109.5 . . ?
H12A C12 H12C 109.5 . . ?
H12B C12 H12C 109.5 . . ?
Si3 C13 H13A 109.5 . . ?
Si3 C13 H13B 109.5 . . ?
Si3 C13 H13C 109.5 . . ?
H13A C13 H13B 109.5 . . ?
H13A C13 H13C 109.5 . . ?
H13B C13 H13C 109.5 . . ?
Si3 C14 H14A 109.5 . . ?
Si3 C14 H14B 109.5 . . ?
Si3 C14 H14C 109.5 . . ?
H14A C14 H14B 109.5 . . ?
H14A C14 H14C 109.5 . . ?
H14B C14 H14C 109.5 . . ?
Si4 C15 U1 131.1(2) . . ?
C16 C15 U1 77.0(3) . . ?
C16 C15 Si4 128.8(4) . . ?
C19 C15 U1 72.2(3) . . ?
C19 C15 Si4 121.2(4) . . ?
C19 C15 C16 107.1(4) . . ?
Si5 C16 U1 129.1(2) . . ?
C15 C16 U1 73.9(3) . . ?
C15 C16 Si5 132.0(4) . . ?
C17 C16 U1 72.8(3) . . ?
C17 C16 Si5 120.1(4) . . ?
C17 C16 C15 106.4(4) . . ?
U1 C17 H17 115.3 . . ?
C16 C17 U1 78.3(3) . . ?
C16 C17 H17 124.4 . . ?
C18 C17 U1 73.8(3) . . ?
C18 C17 C16 111.2(4) . . ?
C18 C17 H17 124.4 . . ?
Si6 C18 U1 127.4(3) . . ?
C17 C18 U1 76.8(3) . . ?
C17 C18 Si6 126.6(4) . . ?
C17 C18 C19 105.1(4) . . ?
C19 C18 U1 74.6(3) . . ?
C19 C18 Si6 126.0(4) . . ?
U1 C19 H19 113.4 . . ?
C15 C19 U1 78.3(3) . . ?
C15 C19 C18 110.3(5) . . ?
C15 C19 H19 124.9 . . ?
C18 C19 U1 75.4(3) . . ?
C18 C19 H19 124.9 . . ?
Si4 C20 H20A 109.5 . . ?
Si4 C20 H20B 109.5 . . ?
Si4 C20 H20C 109.5 . . ?
H20A C20 H20B 109.5 . . ?
H20A C20 H20C 109.5 . . ?
H20B C20 H20C 109.5 . . ?
Si4 C21 H21A 109.5 . . ?
Si4 C21 H21B 109.5 . . ?
Si4 C21 H21C 109.5 . . ?
H21A C21 H21B 109.5 . . ?
H21A C21 H21C 109.5 . . ?
H21B C21 H21C 109.5 . . ?
Si4 C22 H22A 109.5 . . ?
Si4 C22 H22B 109.5 . . ?
Si4 C22 H22C 109.5 . . ?
H22A C22 H22B 109.5 . . ?
H22A C22 H22C 109.5 . . ?
H22B C22 H22C 109.5 . . ?
Si5 C23 H23A 109.5 . . ?
Si5 C23 H23B 109.5 . . ?
Si5 C23 H23C 109.5 . . ?
H23A C23 H23B 109.5 . . ?
H23A C23 H23C 109.5 . . ?
H23B C23 H23C 109.5 . . ?
Si5 C24 H24A 109.5 . . ?
Si5 C24 H24B 109.5 . . ?
Si5 C24 H24C 109.5 . . ?
H24A C24 H24B 109.5 . . ?
H24A C24 H24C 109.5 . . ?
H24B C24 H24C 109.5 . . ?
Si5 C25 H25A 109.5 . . ?
Si5 C25 H25B 109.5 . . ?
Si5 C25 H25C 109.5 . . ?
H25A C25 H25B 109.5 . . ?
H25A C25 H25C 109.5 . . ?
H25B C25 H25C 109.5 . . ?
Si6 C26 H26A 109.5 . . ?
Si6 C26 H26B 109.5 . . ?
Si6 C26 H26C 109.5 . . ?
H26A C26 H26B 109.5 . . ?
H26A C26 H26C 109.5 . . ?
H26B C26 H26C 109.5 . . ?
Si6 C27 H27A 109.5 . . ?
Si6 C27 H27B 109.5 . . ?
Si6 C27 H27C 109.5 . . ?
H27A C27 H27B 109.5 . . ?
H27A C27 H27C 109.5 . . ?
H27B C27 H27C 109.5 . . ?
Si6 C28 H28A 109.5 . . ?
Si6 C28 H28B 109.5 . . ?
Si6 C28 H28C 109.5 . . ?
H28A C28 H28B 109.5 . . ?
H28A C28 H28C 109.5 . . ?
H28B C28 H28C 109.5 . . ?
O1 C29 U1 51.9(2) . . ?
O1 C29 N1 114.7(4) . . ?
O1 C29 C30 117.2(5) . . ?
N1 C29 U1 62.9(3) . . ?
N1 C29 C30 128.0(5) . . ?
C30 C29 U1 167.7(4) . . ?
C31 C30 C29 116.3(4) . . ?
C31 C30 C35 120.1(5) . . ?
C35 C30 C29 123.6(5) . . ?
C30 C31 H31 119.6 . . ?
C30 C31 C32 120.8(5) . . ?
C32 C31 H31 119.6 . . ?
C31 C32 H32 120.5 . . ?
C31 C32 C33 118.9(5) . . ?
C33 C32 H32 120.5 . . ?
C32 C33 H33 119.8 . . ?
C34 C33 C32 120.4(5) . . ?
C34 C33 H33 119.8 . . ?
C33 C34 H34 119.6 . . ?
C33 C34 C35 120.7(5) . . ?
C35 C34 H34 119.6 . . ?
C30 C35 C34 119.1(5) . . ?
C30 C35 H35 120.5 . . ?
C34 C35 H35 120.5 . . ?
C37 C36 N1 120.6(5) . . ?
C41 C36 N1 120.8(5) . . ?
C41 C36 C37 118.5(5) . . ?
C36 C37 H37 119.7 . . ?
C38 C37 C36 120.7(5) . . ?
C38 C37 H37 119.7 . . ?
C37 C38 H38 119.6 . . ?
C37 C38 C39 120.7(5) . . ?
C39 C38 H38 119.6 . . ?
C38 C39 C42 120.2(5) . . ?
C40 C39 C38 118.1(5) . . ?
C40 C39 C42 121.6(5) . . ?
C39 C40 H40 119.5 . . ?
C41 C40 C39 121.1(5) . . ?
C41 C40 H40 119.5 . . ?
C36 C41 H41 119.5 . . ?
C40 C41 C36 120.9(5) . . ?
C40 C41 H41 119.5 . . ?
C39 C42 H42A 109.5 . . ?
C39 C42 H42B 109.5 . . ?
C39 C42 H42C 109.5 . . ?
H42A C42 H42B 109.5 . . ?
H42A C42 H42C 109.5 . . ?
H42B C42 H42C 109.5 . . ?
O2 C43 U1 52.8(2) . . ?
O2 C43 N2 115.7(5) . . ?
O2 C43 C44 117.4(5) . . ?
N2 C43 U1 63.6(3) . . ?
N2 C43 C44 126.9(5) . . ?
C44 C43 U1 166.0(4) . . ?
C45 C44 C43 117.9(4) . . ?
C45 C44 C49 118.6(5) . . ?
C49 C44 C43 123.2(5) . . ?
C44 C45 H45 119.8 . . ?
C44 C45 C46 120.4(5) . . ?
C46 C45 H45 119.8 . . ?
C45 C46 H46 119.9 . . ?
C47 C46 C45 120.2(5) . . ?
C47 C46 H46 119.9 . . ?
C46 C47 H47 119.9 . . ?
C46 C47 C48 120.3(5) . . ?
C48 C47 H47 119.9 . . ?
C47 C48 H48 119.9 . . ?
C47 C48 C49 120.3(5) . . ?
C49 C48 H48 119.9 . . ?
C44 C49 H49 119.9 . . ?
C48 C49 C44 120.2(5) . . ?
C48 C49 H49 119.9 . . ?
C51 C50 N2 120.0(5) . . ?
C55 C50 N2 120.7(4) . . ?
C55 C50 C51 119.3(5) . . ?
C50 C51 H51 120.0 . . ?
C52 C51 C50 120.1(5) . . ?
C52 C51 H51 120.0 . . ?
C51 C52 H52 119.3 . . ?
C51 C52 C53 121.4(5) . . ?
C53 C52 H52 119.3 . . ?
C52 C53 C56 120.4(5) . . ?
C54 C53 C52 117.7(5) . . ?
C54 C53 C56 121.8(5) . . ?
C53 C54 H54 119.1 . . ?
C53 C54 C55 121.8(5) . . ?
C55 C54 H54 119.1 . . ?
C50 C55 C54 119.7(5) . . ?
C50 C55 H55 120.1 . . ?
C54 C55 H55 120.1 . . ?
C53 C56 H56A 109.5 . . ?
C53 C56 H56B 109.5 . . ?
C53 C56 H56C 109.5 . . ?
H56A C56 H56B 109.5 . . ?
H56A C56 H56C 109.5 . . ?
H56B C56 H56C 109.5 . . ?
C58 C57 H57 121.6 . . ?
C58 C57 C59 116.7(8) . 2_776 ?
C59 C57 H57 121.6 2_776 . ?
C57 C58 H58 119.3 . . ?
C59 C58 C57 121.4(8) . . ?
C59 C58 H58 119.3 . . ?
C57 C59 H59 119.1 2_776 . ?
C58 C59 C57 121.9(8) . 2_776 ?
C58 C59 H59 119.1 . . ?

loop_
_geom_bond_atom_site_label_1
_geom_bond_atom_site_label_2
_geom_bond_distance
_geom_bond_site_symmetry_2
_geom_bond_publ_flag
U1 O1 2.340(3) . ?
U1 O2 2.331(3) . ?
U1 N1 2.586(4) . ?
U1 N2 2.574(4) . ?
U1 C3 2.781(5) . ?
U1 C4 2.772(5) . ?
U1 C5 2.823(5) . ?
U1 C15 2.823(5) . ?
U1 C16 2.863(5) . ?
U1 C17 2.793(5) . ?
U1 C18 2.755(6) . ?
U1 C19 2.745(5) . ?
Si1 C1 1.896(5) . ?
Si1 C6 1.882(7) . ?
Si1 C7 1.869(6) . ?
Si1 C8 1.866(6) . ?
Si2 C2 1.886(6) . ?
Si2 C9 1.882(5) . ?
Si2 C10 1.871(6) . ?
Si2 C11 1.874(7) . ?
Si3 C4 1.875(6) . ?
Si3 C12 1.872(7) . ?
Si3 C13 1.869(6) . ?
Si3 C14 1.863(6) . ?
Si4 C15 1.889(5) . ?
Si4 C20 1.866(6) . ?
Si4 C21 1.870(6) . ?
Si4 C22 1.864(6) . ?
Si5 C16 1.892(5) . ?
Si5 C23 1.875(6) . ?
Si5 C24 1.870(6) . ?
Si5 C25 1.869(6) . ?
Si6 C18 1.876(5) . ?
Si6 C26 1.859(6) . ?
Si6 C27 1.858(7) . ?
Si6 C28 1.864(6) . ?
O1 C29 1.301(6) . ?
O2 C43 1.297(6) . ?
N1 C29 1.312(7) . ?
N1 C36 1.428(7) . ?
N2 C43 1.305(7) . ?
N2 C50 1.425(7) . ?
C1 C2 1.427(7) . ?
C1 C5 1.419(7) . ?
C2 C3 1.416(7) . ?
C3 H3 0.9500 . ?
C3 C4 1.421(8) . ?
C4 C5 1.431(7) . ?
C5 H5 0.9500 . ?
C6 H6A 0.9800 . ?
C6 H6B 0.9800 . ?
C6 H6C 0.9800 . ?
C7 H7A 0.9800 . ?
C7 H7B 0.9800 . ?
C7 H7C 0.9800 . ?
C8 H8A 0.9800 . ?
C8 H8B 0.9800 . ?
C8 H8C 0.9800 . ?
C9 H9A 0.9800 . ?
C9 H9B 0.9800 . ?
C9 H9C 0.9800 . ?
C10 H10A 0.9800 . ?
C10 H10B 0.9800 . ?
C10 H10C 0.9800 . ?
C11 H11A 0.9800 . ?
C11 H11B 0.9800 . ?
C11 H11C 0.9800 . ?
C12 H12A 0.9800 . ?
C12 H12B 0.9800 . ?
C12 H12C 0.9800 . ?
C13 H13A 0.9800 . ?
C13 H13B 0.9800 . ?
C13 H13C 0.9800 . ?
C14 H14A 0.9800 . ?
C14 H14B 0.9800 . ?
C14 H14C 0.9800 . ?
C15 C16 1.432(7) . ?
C15 C19 1.417(7) . ?
C16 C17 1.415(7) . ?
C17 H17 0.9500 . ?
C17 C18 1.412(7) . ?
C18 C19 1.422(7) . ?
C19 H19 0.9500 . ?
C20 H20A 0.9800 . ?
C20 H20B 0.9800 . ?
C20 H20C 0.9800 . ?
C21 H21A 0.9800 . ?
C21 H21B 0.9800 . ?
C21 H21C 0.9800 . ?
C22 H22A 0.9800 . ?
C22 H22B 0.9800 . ?
C22 H22C 0.9800 . ?
C23 H23A 0.9800 . ?
C23 H23B 0.9800 . ?
C23 H23C 0.9800 . ?
C24 H24A 0.9800 . ?
C24 H24B 0.9800 . ?
C24 H24C 0.9800 . ?
C25 H25A 0.9800 . ?
C25 H25B 0.9800 . ?
C25 H25C 0.9800 . ?
C26 H26A 0.9800 . ?
C26 H26B 0.9800 . ?
C26 H26C 0.9800 . ?
C27 H27A 0.9800 . ?
C27 H27B 0.9800 . ?
C27 H27C 0.9800 . ?
C28 H28A 0.9800 . ?
C28 H28B 0.9800 . ?
C28 H28C 0.9800 . ?
C29 C30 1.506(7) . ?
C30 C31 1.391(8) . ?
C30 C35 1.395(7) . ?
C31 H31 0.9500 . ?
C31 C32 1.394(7) . ?
C32 H32 0.9500 . ?
C32 C33 1.398(8) . ?
C33 H33 0.9500 . ?
C33 C34 1.382(8) . ?
C34 H34 0.9500 . ?
C34 C35 1.397(7) . ?
C35 H35 0.9500 . ?
C36 C37 1.404(7) . ?
C36 C41 1.392(8) . ?
C37 H37 0.9500 . ?
C37 C38 1.383(8) . ?
C38 H38 0.9500 . ?
C38 C39 1.406(8) . ?
C39 C40 1.396(8) . ?
C39 C42 1.507(8) . ?
C40 H40 0.9500 . ?
C40 C41 1.382(8) . ?
C41 H41 0.9500 . ?
C42 H42A 0.9800 . ?
C42 H42B 0.9800 . ?
C42 H42C 0.9800 . ?
C43 C44 1.502(7) . ?
C44 C45 1.391(8) . ?
C44 C49 1.408(7) . ?
C45 H45 0.9500 . ?
C45 C46 1.393(8) . ?
C46 H46 0.9500 . ?
C46 C47 1.375(8) . ?
C47 H47 0.9500 . ?
C47 C48 1.379(9) . ?
C48 H48 0.9500 . ?
C48 C49 1.381(8) . ?
C49 H49 0.9500 . ?
C50 C51 1.402(7) . ?
C50 C55 1.387(8) . ?
C51 H51 0.9500 . ?
C51 C52 1.377(8) . ?
C52 H52 0.9500 . ?
C52 C53 1.397(8) . ?
C53 C54 1.387(8) . ?
C53 C56 1.509(8) . ?
C54 H54 0.9500 . ?
C54 C55 1.389(8) . ?
C55 H55 0.9500 . ?
C56 H56A 0.9800 . ?
C56 H56B 0.9800 . ?
C56 H56C 0.9800 . ?
C57 H57 0.9500 . ?
C57 C58 1.380(11) . ?
C57 C59 1.405(12) 2_776 ?
C58 H58 0.9500 . ?
C58 C59 1.365(12) . ?
C59 C57 1.405(12) 2_776 ?
C59 H59 0.9500 . ?

loop_
_geom_torsion_atom_site_label_1
_geom_torsion_atom_site_label_2
_geom_torsion_atom_site_label_3
_geom_torsion_atom_site_label_4
_geom_torsion
_geom_torsion_site_symmetry_1
_geom_torsion_site_symmetry_2
_geom_torsion_site_symmetry_3
_geom_torsion_site_symmetry_4
_geom_torsion_publ_flag
U1 O1 C29 N1 -3.8(5) . . . . ?
U1 O1 C29 C30 173.1(4) . . . . ?
U1 O2 C43 N2 -10.8(5) . . . . ?
U1 O2 C43 C44 168.0(4) . . . . ?
U1 N1 C29 O1 3.4(4) . . . . ?
U1 N1 C29 C30 -173.2(5) . . . . ?
U1 N1 C36 C37 -110.7(6) . . . . ?
U1 N1 C36 C41 64.9(8) . . . . ?
U1 N2 C43 O2 9.6(4) . . . . ?
U1 N2 C43 C44 -169.1(5) . . . . ?
U1 N2 C50 C51 66.3(8) . . . . ?
U1 N2 C50 C55 -114.1(6) . . . . ?
U1 C1 C2 Si2 -130.9(5) . . . . ?
U1 C1 C2 C3 63.9(3) . . . . ?
U1 C1 C5 C4 -68.1(4) . . . . ?
U1 C2 C3 C4 70.0(4) . . . . ?
U1 C3 C4 Si3 -133.2(4) . . . . ?
U1 C3 C4 C5 72.4(3) . . . . ?
U1 C4 C5 C1 73.2(4) . . . . ?
U1 C15 C16 Si5 -128.5(4) . . . . ?
U1 C15 C16 C17 66.0(4) . . . . ?
U1 C15 C19 C18 -69.5(4) . . . . ?
U1 C16 C17 C18 67.3(4) . . . . ?
U1 C17 C18 Si6 -127.0(4) . . . . ?
U1 C17 C18 C19 69.8(4) . . . . ?
U1 C18 C19 C15 71.4(4) . . . . ?
U1 C29 C30 C31 50.8(19) . . . . ?
U1 C29 C30 C35 -126.5(15) . . . . ?
U1 C43 C44 C45 71.3(15) . . . . ?
U1 C43 C44 C49 -102.5(14) . . . . ?
Si1 C1 C2 U1 151.0(4) . . . . ?
Si1 C1 C2 Si2 20.1(8) . . . . ?
Si1 C1 C2 C3 -145.0(4) . . . . ?
Si1 C1 C5 U1 -143.7(3) . . . . ?
Si1 C1 C5 C4 148.2(4) . . . . ?
Si2 C2 C3 U1 123.3(3) . . . . ?
Si2 C2 C3 C4 -166.6(4) . . . . ?
Si3 C4 C5 U1 134.9(4) . . . . ?
Si3 C4 C5 C1 -151.8(4) . . . . ?
Si4 C15 C16 U1 132.8(4) . . . . ?
Si4 C15 C16 Si5 4.3(8) . . . . ?
Si4 C15 C16 C17 -161.1(4) . . . . ?
Si4 C15 C19 U1 -127.8(4) . . . . ?
Si4 C15 C19 C18 162.7(4) . . . . ?
Si5 C16 C17 U1 125.7(3) . . . . ?
Si5 C16 C17 C18 -167.0(4) . . . . ?
Si6 C18 C19 U1 125.3(5) . . . . ?
Si6 C18 C19 C15 -163.2(4) . . . . ?
O1 C29 C30 C31 24.6(7) . . . . ?
O1 C29 C30 C35 -152.7(5) . . . . ?
O2 C43 C44 C45 28.3(7) . . . . ?
O2 C43 C44 C49 -145.5(5) . . . . ?
N1 C29 C30 C31 -158.9(5) . . . . ?
N1 C29 C30 C35 23.8(9) . . . . ?
N1 C36 C37 C38 175.0(5) . . . . ?
N1 C36 C41 C40 -174.8(5) . . . . ?
N2 C43 C44 C45 -153.1(5) . . . . ?
N2 C43 C44 C49 33.2(9) . . . . ?
N2 C50 C51 C52 178.5(5) . . . . ?
N2 C50 C55 C54 -179.0(5) . . . . ?
C1 C2 C3 U1 -68.8(4) . . . . ?
C1 C2 C3 C4 1.3(6) . . . . ?
C2 C1 C5 U1 66.8(4) . . . . ?
C2 C1 C5 C4 -1.3(6) . . . . ?
C2 C3 C4 U1 -74.4(4) . . . . ?
C2 C3 C4 Si3 152.3(4) . . . . ?
C2 C3 C4 C5 -2.0(6) . . . . ?
C3 C4 C5 U1 -71.2(3) . . . . ?
C3 C4 C5 C1 2.0(6) . . . . ?
C5 C1 C2 U1 -63.9(4) . . . . ?
C5 C1 C2 Si2 165.2(4) . . . . ?
C5 C1 C2 C3 0.0(6) . . . . ?
C6 Si1 C1 U1 -155.5(5) . . . . ?
C6 Si1 C1 C2 81.1(5) . . . . ?
C6 Si1 C1 C5 -61.2(5) . . . . ?
C7 Si1 C1 U1 -39.3(6) . . . . ?
C7 Si1 C1 C2 -162.7(5) . . . . ?
C7 Si1 C1 C5 55.1(5) . . . . ?
C8 Si1 C1 U1 88.3(5) . . . . ?
C8 Si1 C1 C2 -35.1(6) . . . . ?
C8 Si1 C1 C5 -177.4(4) . . . . ?
C9 Si2 C2 U1 -65.5(4) . . . . ?
C9 Si2 C2 C1 45.2(6) . . . . ?
C9 Si2 C2 C3 -150.9(4) . . . . ?
C10 Si2 C2 U1 55.6(4) . . . . ?
C10 Si2 C2 C1 166.3(5) . . . . ?
C10 Si2 C2 C3 -29.9(5) . . . . ?
C11 Si2 C2 U1 171.5(3) . . . . ?
C11 Si2 C2 C1 -77.8(6) . . . . ?
C11 Si2 C2 C3 86.1(4) . . . . ?
C12 Si3 C4 U1 -125.3(4) . . . . ?
C12 Si3 C4 C3 -21.9(5) . . . . ?
C12 Si3 C4 C5 126.9(5) . . . . ?
C13 Si3 C4 U1 119.2(4) . . . . ?
C13 Si3 C4 C3 -137.4(5) . . . . ?
C13 Si3 C4 C5 11.4(6) . . . . ?
C14 Si3 C4 U1 -4.3(4) . . . . ?
C14 Si3 C4 C3 99.0(5) . . . . ?
C14 Si3 C4 C5 -112.2(5) . . . . ?
C15 C16 C17 U1 -66.8(3) . . . . ?
C15 C16 C17 C18 0.5(6) . . . . ?
C16 C15 C19 U1 69.7(4) . . . . ?
C16 C15 C19 C18 0.2(6) . . . . ?
C16 C17 C18 U1 -70.2(4) . . . . ?
C16 C17 C18 Si6 162.8(4) . . . . ?
C16 C17 C18 C19 -0.4(6) . . . . ?
C17 C18 C19 U1 -71.3(4) . . . . ?
C17 C18 C19 C15 0.1(6) . . . . ?
C19 C15 C16 U1 -66.4(4) . . . . ?
C19 C15 C16 Si5 165.0(4) . . . . ?
C19 C15 C16 C17 -0.4(6) . . . . ?
C20 Si4 C15 U1 -85.4(3) . . . . ?
C20 Si4 C15 C16 166.1(5) . . . . ?
C20 Si4 C15 C19 7.7(5) . . . . ?
C21 Si4 C15 U1 158.9(3) . . . . ?
C21 Si4 C15 C16 50.3(5) . . . . ?
C21 Si4 C15 C19 -108.0(5) . . . . ?
C22 Si4 C15 U1 35.2(4) . . . . ?
C22 Si4 C15 C16 -73.4(5) . . . . ?
C22 Si4 C15 C19 128.3(4) . . . . ?
C23 Si5 C16 U1 164.5(3) . . . . ?
C23 Si5 C16 C15 -91.0(5) . . . . ?
C23 Si5 C16 C17 72.8(5) . . . . ?
C24 Si5 C16 U1 -75.2(4) . . . . ?
C24 Si5 C16 C15 29.3(6) . . . . ?
C24 Si5 C16 C17 -166.9(4) . . . . ?
C25 Si5 C16 U1 48.0(4) . . . . ?
C25 Si5 C16 C15 152.5(5) . . . . ?
C25 Si5 C16 C17 -43.7(5) . . . . ?
C26 Si6 C18 U1 -78.2(4) . . . . ?
C26 Si6 C18 C17 23.8(6) . . . . ?
C26 Si6 C18 C19 -176.3(5) . . . . ?
C27 Si6 C18 U1 45.1(4) . . . . ?
C27 Si6 C18 C17 147.1(5) . . . . ?
C27 Si6 C18 C19 -53.1(6) . . . . ?
C28 Si6 C18 U1 162.8(3) . . . . ?
C28 Si6 C18 C17 -95.2(5) . . . . ?
C28 Si6 C18 C19 64.7(6) . . . . ?
C29 N1 C36 C37 58.2(7) . . . . ?
C29 N1 C36 C41 -126.2(5) . . . . ?
C29 C30 C31 C32 -178.3(5) . . . . ?
C29 C30 C35 C34 176.5(5) . . . . ?
C30 C31 C32 C33 1.2(9) . . . . ?
C31 C30 C35 C34 -0.7(8) . . . . ?
C31 C32 C33 C34 0.0(8) . . . . ?
C32 C33 C34 C35 -1.6(9) . . . . ?
C33 C34 C35 C30 1.9(8) . . . . ?
C35 C30 C31 C32 -0.8(8) . . . . ?
C36 N1 C29 U1 -173.7(5) . . . . ?
C36 N1 C29 O1 -170.3(4) . . . . ?
C36 N1 C29 C30 13.1(8) . . . . ?
C36 C37 C38 C39 -0.7(8) . . . . ?
C37 C36 C41 C40 0.9(7) . . . . ?
C37 C38 C39 C40 2.0(7) . . . . ?
C37 C38 C39 C42 -175.5(5) . . . . ?
C38 C39 C40 C41 -1.9(8) . . . . ?
C39 C40 C41 C36 0.4(8) . . . . ?
C41 C36 C37 C38 -0.7(7) . . . . ?
C42 C39 C40 C41 175.7(5) . . . . ?
C43 N2 C50 C51 -108.4(6) . . . . ?
C43 N2 C50 C55 71.3(7) . . . . ?
C43 C44 C45 C46 -172.9(5) . . . . ?
C43 C44 C49 C48 171.4(5) . . . . ?
C44 C45 C46 C47 0.0(9) . . . . ?
C45 C44 C49 C48 -2.4(9) . . . . ?
C45 C46 C47 C48 -0.1(10) . . . . ?
C46 C47 C48 C49 -1.1(10) . . . . ?
C47 C48 C49 C44 2.3(9) . . . . ?
C49 C44 C45 C46 1.2(9) . . . . ?
C50 N2 C43 U1 177.2(5) . . . . ?
C50 N2 C43 O2 -173.2(4) . . . . ?
C50 N2 C43 C44 8.1(8) . . . . ?
C50 C51 C52 C53 -0.4(9) . . . . ?
C51 C50 C55 C54 0.7(8) . . . . ?
C51 C52 C53 C54 2.4(9) . . . . ?
C51 C52 C53 C56 -179.3(6) . . . . ?
C52 C53 C54 C55 -2.8(8) . . . . ?
C53 C54 C55 C50 1.3(8) . . . . ?
C55 C50 C51 C52 -1.1(8) . . . . ?
C56 C53 C54 C55 178.9(5) . . . . ?
C57 C58 C59 C57 -1.5(12) . . . 2_776 ?
C59 C57 C58 C59 1.4(11) 2_776 . . . ?
